data_7151851
loop_
_publ_author_name
'Zheng, Zisheng'
'Tang, Lina'
'Fan, Yanfeng'
'Qi, Xiuxiang'
'Du, Yunfei'
'Zhang-Negrerie, Daisy'

_publ_section_title
;
 Oxidative aromatic C-N bond formation: convenient synthesis of
 N-amino-3-nitrile-indoles via FeBr3-mediated intramolecular
 cyclization.
;
_journal_issue 10
_journal_name_full 'Organic &amp; biomolecular chemistry'
_journal_page_first 3714
_journal_page_last 3725
_journal_paper_doi 10.1039/c1ob05069a
_journal_volume 9
_journal_year 2011
_chemical_formula_moiety 'C12 H13 N3'
_chemical_formula_sum 'C12 H13 N3'
_chemical_formula_weight 199.25
_chemical_name_systematic
;
?
;
_space_group_IT_number 2
_symmetry_cell_setting triclinic
_symmetry_space_group_name_Hall '-P 1'
_symmetry_space_group_name_H-M 'P -1'
_atom_sites_solution_hydrogens geom
_atom_sites_solution_primary direct
_atom_sites_solution_secondary difmap
_audit_creation_method SHELXL-97
_cell_angle_alpha 99.27(3)
_cell_angle_beta 96.72(3)
_cell_angle_gamma 118.09(3)
_cell_formula_units_Z 4
_cell_length_a 8.8268(18)
_cell_length_b 8.9764(18)
_cell_length_c 16.501(3)
_cell_measurement_reflns_used 2895
_cell_measurement_temperature 293(2)
_cell_measurement_theta_max 27.89
_cell_measurement_theta_min 2.35
_cell_volume 1110.1(6)
_computing_cell_refinement RAPID-AUTO
_computing_data_collection 'RAPID-AUTO (Rigaku, 1998)'
_computing_data_reduction 'CrystalStructure (Rigaku/MSC, 2002)'
_computing_molecular_graphics 'ORTEPII (Johnson, 1976)'
_computing_publication_material SHELXL97
_computing_structure_refinement 'SHELXL-97 (Sheldrick, 1997)'
_computing_structure_solution 'SHELXS-97 (Sheldrick, 1990)'
_diffrn_ambient_temperature 293(2)
_diffrn_measured_fraction_theta_full 0.997
_diffrn_measured_fraction_theta_max 0.997
_diffrn_measurement_device_type 'Rigaku/MSC Mercury CCD'
_diffrn_measurement_method \w
_diffrn_radiation_monochromator graphite
_diffrn_radiation_source 'fine-focus sealed tube'
_diffrn_radiation_type MoK\a
_diffrn_radiation_wavelength 0.71073
_diffrn_reflns_av_R_equivalents 0.0291
_diffrn_reflns_av_sigmaI/netI 0.0408
_diffrn_reflns_limit_h_max 10
_diffrn_reflns_limit_h_min -10
_diffrn_reflns_limit_k_max 10
_diffrn_reflns_limit_k_min -10
_diffrn_reflns_limit_l_max 19
_diffrn_reflns_limit_l_min -19
_diffrn_reflns_number 8940
_diffrn_reflns_theta_full 25.20
_diffrn_reflns_theta_max 25.20
_diffrn_reflns_theta_min 2.99
_diffrn_standards_number 0
_exptl_absorpt_coefficient_mu 0.074
_exptl_absorpt_correction_T_max 0.997
_exptl_absorpt_correction_T_min 0.986
_exptl_absorpt_correction_type multi-scan
_exptl_absorpt_process_details '(Jacobson, 1998)'
_exptl_crystal_colour colorless
_exptl_crystal_density_diffrn 1.192
_exptl_crystal_density_method 'not measured'
_exptl_crystal_description block
_exptl_crystal_F_000 424
_exptl_crystal_size_max 0.30
_exptl_crystal_size_mid 0.27
_exptl_crystal_size_min 0.21
_refine_diff_density_max 0.220
_refine_diff_density_min -0.203
_refine_diff_density_rms 0.053
_refine_ls_extinction_method none
_refine_ls_goodness_of_fit_ref 1.069
_refine_ls_hydrogen_treatment constr
_refine_ls_matrix_type full
_refine_ls_number_parameters 277
_refine_ls_number_reflns 3982
_refine_ls_number_restraints 0
_refine_ls_restrained_S_all 1.069
_refine_ls_R_factor_all 0.1123
_refine_ls_R_factor_gt 0.0535
_refine_ls_shift/su_max 0.000
_refine_ls_shift/su_mean 0.000
_refine_ls_structure_factor_coef Fsqd
_refine_ls_weighting_details 'calc w=1/[\s^2^(Fo^2^)+(0.1156P)^2^+0.0137P] where P=(Fo^2^+2Fc^2^)/3'
_refine_ls_weighting_scheme calc
_refine_ls_wR_factor_gt 0.1461
_refine_ls_wR_factor_ref 0.2100
_reflns_number_gt 2172
_reflns_number_total 3982
_reflns_threshold_expression >2sigma(I)
_cod_data_source_file c1ob05069a.txt
_cod_data_source_block 1
_cod_depositor_comments
;
The following automatic conversions were performed:
'_symmetry_cell_setting' value 'Triclinic' changed to 'triclinic'
according to '/home/saulius/struct/CIF-dictionaries/cif_core.dic'
dictionary named 'cif_core.dic' version 2.4.1 from 2010-06-29.

Automatic conversion script
Id: cif_fix_enum 1555 2011-01-17 13:19:09Z saulius 
;
_cod_original_cell_volume 1110.1(4)
_cod_database_code 7151851

loop_
_symmetry_equiv_pos_as_xyz
'x, y, z'
'-x, -y, -z'

loop_
_atom_site_label
_atom_site_type_symbol
_atom_site_fract_x
_atom_site_fract_y
_atom_site_fract_z
_atom_site_U_iso_or_equiv
_atom_site_adp_type
_atom_site_occupancy
_atom_site_symmetry_multiplicity
_atom_site_calc_flag
_atom_site_refinement_flags
_atom_site_disorder_assembly
_atom_site_disorder_group
C1 C 0.1519(3) -0.0803(4) 0.09392(18) 0.0660(7) Uani 1 1 d . . .
C2 C 0.0560(4) -0.2202(4) 0.1288(2) 0.0778(9) Uani 1 1 d . . .
H2 H 0.0284 -0.3328 0.1033 0.093 Uiso 1 1 calc R . .
C3 C 0.0037(4) -0.1861(4) 0.2018(2) 0.0808(9) Uani 1 1 d . . .
H3 H -0.0598 -0.2775 0.2257 0.097 Uiso 1 1 calc R . .
C4 C 0.0433(4) -0.0189(4) 0.2408(2) 0.0771(8) Uani 1 1 d . . .
H4 H 0.0057 -0.0007 0.2899 0.093 Uiso 1 1 calc R . .
C5 C 0.1373(4) 0.1203(4) 0.20781(18) 0.0711(8) Uani 1 1 d . . .
H5 H 0.1639 0.2322 0.2338 0.085 Uiso 1 1 calc R . .
C6 C 0.1914(3) 0.0879(4) 0.13418(18) 0.0635(7) Uani 1 1 d . . .
C7 C 0.3015(3) 0.1074(4) 0.01680(18) 0.0664(7) Uani 1 1 d . . .
C8 C 0.2236(4) -0.0640(4) 0.01995(18) 0.0681(7) Uani 1 1 d . . .
C9 C 0.2163(4) -0.1991(4) -0.0417(2) 0.0796(9) Uani 1 1 d . . .
C10 C 0.2355(4) 0.4390(4) 0.0984(2) 0.0848(9) Uani 1 1 d . . .
H10A H 0.1661 0.3963 0.0419 0.127 Uiso 1 1 calc R . .
H10B H 0.2953 0.5640 0.1135 0.127 Uiso 1 1 calc R . .
H10C H 0.1601 0.3946 0.1363 0.127 Uiso 1 1 calc R . .
C11 C 0.5031(4) 0.4657(4) 0.1800(2) 0.0820(9) Uani 1 1 d . . .
H11A H 0.4517 0.4448 0.2281 0.123 Uiso 1 1 calc R . .
H11B H 0.5683 0.5888 0.1848 0.123 Uiso 1 1 calc R . .
H11C H 0.5809 0.4189 0.1776 0.123 Uiso 1 1 calc R . .
C12 C 0.3881(4) 0.1916(4) -0.0479(2) 0.0857(9) Uani 1 1 d . . .
H12A H 0.3080 0.2100 -0.0838 0.129 Uiso 1 1 calc R . .
H12B H 0.4208 0.1177 -0.0809 0.129 Uiso 1 1 calc R . .
H12C H 0.4915 0.3016 -0.0207 0.129 Uiso 1 1 calc R . .
C13 C 1.1012(4) 0.3684(4) 0.43664(17) 0.0659(7) Uani 1 1 d . . .
C14 C 1.2663(4) 0.4905(4) 0.4271(2) 0.0796(9) Uani 1 1 d . . .
H14 H 1.3684 0.5170 0.4642 0.096 Uiso 1 1 calc R . .
C15 C 1.2759(5) 0.5705(4) 0.3623(2) 0.0889(10) Uani 1 1 d . . .
H15 H 1.3848 0.6532 0.3558 0.107 Uiso 1 1 calc R . .
C16 C 1.1229(5) 0.5282(4) 0.3063(2) 0.0884(10) Uani 1 1 d . . .
H16 H 1.1322 0.5862 0.2636 0.106 Uiso 1 1 calc R . .
C17 C 0.9578(5) 0.4037(4) 0.31147(19) 0.0789(9) Uani 1 1 d . . .
H17 H 0.8571 0.3742 0.2724 0.095 Uiso 1 1 calc R . .
C18 C 0.9496(4) 0.3248(4) 0.37770(17) 0.0653(7) Uani 1 1 d . . .
C19 C 0.8629(4) 0.1649(4) 0.47435(17) 0.0653(7) Uani 1 1 d . . .
C20 C 1.0431(4) 0.2676(4) 0.49700(17) 0.0656(7) Uani 1 1 d . . .
C21 C 0.7397(4) 0.0406(4) 0.51675(19) 0.0802(9) Uani 1 1 d . . .
H21A H 0.8056 0.0232 0.5612 0.120 Uiso 1 1 calc R . .
H21B H 0.6625 -0.0688 0.4766 0.120 Uiso 1 1 calc R . .
H21C H 0.6713 0.0869 0.5399 0.120 Uiso 1 1 calc R . .
C22 C 1.1500(4) 0.2739(4) 0.56977(19) 0.0714(8) Uani 1 1 d . . .
C31 C 0.6034(5) -0.0050(5) 0.2778(2) 0.1002(11) Uani 1 1 d . . .
H31A H 0.6607 0.0680 0.2417 0.150 Uiso 1 1 calc R . .
H31B H 0.4799 -0.0766 0.2527 0.150 Uiso 1 1 calc R . .
H31C H 0.6535 -0.0778 0.2850 0.150 Uiso 1 1 calc R . .
C32 C 0.5509(4) 0.2178(5) 0.3562(2) 0.1022(12) Uani 1 1 d . . .
H32A H 0.6117 0.3018 0.3254 0.153 Uiso 1 1 calc R . .
H32B H 0.5624 0.2771 0.4124 0.153 Uiso 1 1 calc R . .
H32C H 0.4286 0.1487 0.3286 0.153 Uiso 1 1 calc R . .
N1 N 0.2845(3) 0.1994(3) 0.08636(14) 0.0664(6) Uani 1 1 d . . .
N2 N 0.3642(3) 0.3815(3) 0.10359(15) 0.0691(6) Uani 1 1 d . . .
N3 N 0.2110(4) -0.3083(4) -0.0908(2) 0.1043(10) Uani 1 1 d . . .
N4 N 0.8065(3) 0.1981(3) 0.40189(14) 0.0680(6) Uani 1 1 d . . .
N5 N 0.6279(3) 0.1037(3) 0.35957(15) 0.0763(7) Uani 1 1 d . . .
N6 N 1.2393(4) 0.2807(4) 0.62855(18) 0.0955(9) Uani 1 1 d . . .

loop_
_atom_site_aniso_label
_atom_site_aniso_U_11
_atom_site_aniso_U_22
_atom_site_aniso_U_33
_atom_site_aniso_U_23
_atom_site_aniso_U_13
_atom_site_aniso_U_12
C1 0.0590(15) 0.0696(18) 0.0649(18) 0.0178(15) 0.0087(14) 0.0293(14)
C2 0.0709(18) 0.0723(19) 0.086(2) 0.0274(17) 0.0127(17) 0.0315(16)
C3 0.0683(18) 0.089(2) 0.088(2) 0.0447(19) 0.0216(17) 0.0335(17)
C4 0.0705(18) 0.093(2) 0.074(2) 0.0344(18) 0.0236(16) 0.0397(18)
C5 0.0693(17) 0.0753(19) 0.0666(19) 0.0191(16) 0.0174(15) 0.0335(16)
C6 0.0582(15) 0.0675(18) 0.0616(17) 0.0214(14) 0.0146(13) 0.0271(14)
C7 0.0581(15) 0.0735(19) 0.0590(18) 0.0146(15) 0.0107(13) 0.0272(15)
C8 0.0609(16) 0.0685(18) 0.0634(18) 0.0096(15) 0.0078(14) 0.0268(14)
C9 0.0657(18) 0.082(2) 0.078(2) 0.0052(18) 0.0075(16) 0.0333(17)
C10 0.0764(19) 0.093(2) 0.094(2) 0.0356(19) 0.0193(17) 0.0451(18)
C11 0.0700(18) 0.0752(19) 0.081(2) 0.0147(17) 0.0028(16) 0.0256(16)
C12 0.084(2) 0.105(2) 0.068(2) 0.0280(18) 0.0248(17) 0.0428(19)
C13 0.0705(18) 0.0711(18) 0.0571(17) 0.0098(14) 0.0122(14) 0.0384(15)
C14 0.075(2) 0.083(2) 0.076(2) 0.0152(17) 0.0169(16) 0.0372(17)
C15 0.092(2) 0.086(2) 0.087(2) 0.0249(19) 0.032(2) 0.0396(19)
C16 0.115(3) 0.092(2) 0.079(2) 0.0366(19) 0.038(2) 0.060(2)
C17 0.094(2) 0.092(2) 0.066(2) 0.0261(17) 0.0233(17) 0.055(2)
C18 0.0701(17) 0.0706(17) 0.0587(17) 0.0148(14) 0.0150(14) 0.0380(15)
C19 0.0733(18) 0.0771(18) 0.0533(16) 0.0161(14) 0.0119(14) 0.0440(16)
C20 0.0677(17) 0.0736(18) 0.0545(16) 0.0106(14) 0.0073(13) 0.0376(15)
C21 0.081(2) 0.092(2) 0.074(2) 0.0295(18) 0.0241(17) 0.0442(18)
C22 0.0695(18) 0.0771(19) 0.0603(18) 0.0111(15) 0.0071(15) 0.0342(16)
C31 0.095(2) 0.096(2) 0.080(2) -0.004(2) -0.0008(19) 0.037(2)
C32 0.088(2) 0.134(3) 0.105(3) 0.030(2) 0.012(2) 0.073(2)
N1 0.0681(14) 0.0615(14) 0.0626(15) 0.0177(12) 0.0174(12) 0.0255(12)
N2 0.0623(13) 0.0602(14) 0.0742(16) 0.0157(12) 0.0088(12) 0.0238(11)
N3 0.095(2) 0.105(2) 0.103(2) -0.0037(19) 0.0146(18) 0.0536(19)
N4 0.0646(14) 0.0811(15) 0.0586(14) 0.0152(12) 0.0081(11) 0.0386(13)
N5 0.0659(14) 0.0915(18) 0.0674(16) 0.0137(14) 0.0043(12) 0.0403(14)
N6 0.0931(19) 0.113(2) 0.0746(19) 0.0230(16) 0.0033(16) 0.0503(18)

loop_
_atom_type_symbol
_atom_type_description
_atom_type_scat_dispersion_real
_atom_type_scat_dispersion_imag
_atom_type_scat_source
C C 0.0033 0.0016 'International Tables Vol C Tables 4.2.6.8 and 6.1.1.4'
H H 0.0000 0.0000 'International Tables Vol C Tables 4.2.6.8 and 6.1.1.4'
N N 0.0061 0.0033 'International Tables Vol C Tables 4.2.6.8 and 6.1.1.4'

loop_
_geom_angle_atom_site_label_1
_geom_angle_atom_site_label_2
_geom_angle_atom_site_label_3
_geom_angle
_geom_angle_site_symmetry_1
_geom_angle_site_symmetry_3
_geom_angle_publ_flag
C6 C1 C2 119.3(3) . . ?
C6 C1 C8 106.2(3) . . ?
C2 C1 C8 134.5(3) . . ?
C3 C2 C1 118.2(3) . . ?
C3 C2 H2 120.9 . . ?
C1 C2 H2 120.9 . . ?
C2 C3 C4 121.8(3) . . ?
C2 C3 H3 119.1 . . ?
C4 C3 H3 119.1 . . ?
C5 C4 C3 121.0(3) . . ?
C5 C4 H4 119.5 . . ?
C3 C4 H4 119.5 . . ?
C4 C5 C6 117.8(3) . . ?
C4 C5 H5 121.1 . . ?
C6 C5 H5 121.1 . . ?
C5 C6 N1 130.9(3) . . ?
C5 C6 C1 121.8(3) . . ?
N1 C6 C1 107.2(3) . . ?
N1 C7 C8 108.0(3) . . ?
N1 C7 C12 122.1(3) . . ?
C8 C7 C12 130.0(3) . . ?
C7 C8 C9 124.2(3) . . ?
C7 C8 C1 108.5(3) . . ?
C9 C8 C1 127.4(3) . . ?
N3 C9 C8 179.5(4) . . ?
N2 C10 H10A 109.5 . . ?
N2 C10 H10B 109.5 . . ?
H10A C10 H10B 109.5 . . ?
N2 C10 H10C 109.5 . . ?
H10A C10 H10C 109.5 . . ?
H10B C10 H10C 109.5 . . ?
N2 C11 H11A 109.5 . . ?
N2 C11 H11B 109.5 . . ?
H11A C11 H11B 109.5 . . ?
N2 C11 H11C 109.5 . . ?
H11A C11 H11C 109.5 . . ?
H11B C11 H11C 109.5 . . ?
C7 C12 H12A 109.5 . . ?
C7 C12 H12B 109.5 . . ?
H12A C12 H12B 109.5 . . ?
C7 C12 H12C 109.5 . . ?
H12A C12 H12C 109.5 . . ?
H12B C12 H12C 109.5 . . ?
C14 C13 C18 119.4(3) . . ?
C14 C13 C20 134.0(3) . . ?
C18 C13 C20 106.6(3) . . ?
C15 C14 C13 119.2(3) . . ?
C15 C14 H14 120.4 . . ?
C13 C14 H14 120.4 . . ?
C14 C15 C16 120.1(3) . . ?
C14 C15 H15 120.0 . . ?
C16 C15 H15 120.0 . . ?
C17 C16 C15 122.7(3) . . ?
C17 C16 H16 118.7 . . ?
C15 C16 H16 118.7 . . ?
C16 C17 C18 116.7(3) . . ?
C16 C17 H17 121.6 . . ?
C18 C17 H17 121.6 . . ?
C17 C18 N4 131.4(3) . . ?
C17 C18 C13 121.9(3) . . ?
N4 C18 C13 106.7(2) . . ?
C20 C19 N4 107.5(3) . . ?
C20 C19 C21 129.9(3) . . ?
N4 C19 C21 122.6(3) . . ?
C19 C20 C22 124.6(3) . . ?
C19 C20 C13 108.8(2) . . ?
C22 C20 C13 126.6(3) . . ?
C19 C21 H21A 109.5 . . ?
C19 C21 H21B 109.5 . . ?
H21A C21 H21B 109.5 . . ?
C19 C21 H21C 109.5 . . ?
H21A C21 H21C 109.5 . . ?
H21B C21 H21C 109.5 . . ?
N6 C22 C20 178.9(4) . . ?
N5 C31 H31A 109.5 . . ?
N5 C31 H31B 109.5 . . ?
H31A C31 H31B 109.5 . . ?
N5 C31 H31C 109.5 . . ?
H31A C31 H31C 109.5 . . ?
H31B C31 H31C 109.5 . . ?
N5 C32 H32A 109.5 . . ?
N5 C32 H32B 109.5 . . ?
H32A C32 H32B 109.5 . . ?
N5 C32 H32C 109.5 . . ?
H32A C32 H32C 109.5 . . ?
H32B C32 H32C 109.5 . . ?
C7 N1 C6 110.2(2) . . ?
C7 N1 N2 120.8(2) . . ?
C6 N1 N2 128.9(2) . . ?
N1 N2 C10 112.1(2) . . ?
N1 N2 C11 111.6(2) . . ?
C10 N2 C11 115.7(2) . . ?
C19 N4 C18 110.4(2) . . ?
C19 N4 N5 121.1(2) . . ?
C18 N4 N5 128.4(2) . . ?
N4 N5 C31 111.0(2) . . ?
N4 N5 C32 111.8(2) . . ?
C31 N5 C32 114.1(3) . . ?

loop_
_geom_bond_atom_site_label_1
_geom_bond_atom_site_label_2
_geom_bond_distance
_geom_bond_site_symmetry_2
_geom_bond_publ_flag
C1 C6 1.404(4) . ?
C1 C2 1.404(4) . ?
C1 C8 1.436(4) . ?
C2 C3 1.380(4) . ?
C2 H2 0.9300 . ?
C3 C4 1.389(4) . ?
C3 H3 0.9300 . ?
C4 C5 1.376(4) . ?
C4 H4 0.9300 . ?
C5 C6 1.393(4) . ?
C5 H5 0.9300 . ?
C6 N1 1.390(3) . ?
C7 N1 1.369(3) . ?
C7 C8 1.371(4) . ?
C7 C12 1.484(4) . ?
C8 C9 1.422(4) . ?
C9 N3 1.145(4) . ?
C10 N2 1.452(4) . ?
C10 H10A 0.9600 . ?
C10 H10B 0.9600 . ?
C10 H10C 0.9600 . ?
C11 N2 1.457(4) . ?
C11 H11A 0.9600 . ?
C11 H11B 0.9600 . ?
C11 H11C 0.9600 . ?
C12 H12A 0.9600 . ?
C12 H12B 0.9600 . ?
C12 H12C 0.9600 . ?
C13 C14 1.398(4) . ?
C13 C18 1.404(4) . ?
C13 C20 1.430(4) . ?
C14 C15 1.369(4) . ?
C14 H14 0.9300 . ?
C15 C16 1.391(4) . ?
C15 H15 0.9300 . ?
C16 C17 1.380(4) . ?
C16 H16 0.9300 . ?
C17 C18 1.386(4) . ?
C17 H17 0.9300 . ?
C18 N4 1.400(3) . ?
C19 C20 1.374(4) . ?
C19 N4 1.372(3) . ?
C19 C21 1.484(4) . ?
C20 C22 1.414(4) . ?
C21 H21A 0.9600 . ?
C21 H21B 0.9600 . ?
C21 H21C 0.9600 . ?
C22 N6 1.150(3) . ?
C31 N5 1.459(4) . ?
C31 H31A 0.9600 . ?
C31 H31B 0.9600 . ?
C31 H31C 0.9600 . ?
C32 N5 1.476(4) . ?
C32 H32A 0.9600 . ?
C32 H32B 0.9600 . ?
C32 H32C 0.9600 . ?
N1 N2 1.403(3) . ?
N4 N5 1.409(3) . ?
